data_7709474
loop_
_publ_author_name
'Cui, Xiaoxiao'
'Hao, Xiujia'
'Guo, Fang'

_publ_section_title
;
 Stepwise synthesis and catalysis in C-S cross-coupling of
 pyridine-functionalized N-heterocyclic carbene nickel (II) complexes by
 mechanochemistry
;
_journal_name_full 'Dalton Transactions'
_journal_paper_doi 10.1039/D1DT03651C
_journal_year 2022
_chemical_formula_moiety '2(C27 H22 N6 Ni), 8(F3 P0.5), C2 H3 N'
_chemical_formula_sum 'C56 H47 F24 N13 Ni2 P4'
_chemical_formula_weight 1599.36
_space_group_crystal_system monoclinic
_space_group_IT_number 5
_space_group_name_Hall 'C 2y'
_space_group_name_H-M_alt 'C 1 2 1'
_atom_sites_solution_hydrogens geom
_atom_sites_solution_primary dual
_audit_creation_date 2021-08-26
_audit_creation_method
;
Olex2 1.2-beta
(compiled 2018.05.29 svn.r3508 for OlexSys, GUI svn.r5506)
;
_audit_update_record
;
2021-08-26 deposited with the CCDC.	2022-02-11 downloaded from the CCDC.
;
_cell_angle_alpha 90
_cell_angle_beta 113.261(2)
_cell_angle_gamma 90
_cell_formula_units_Z 4
_cell_length_a 31.2054(15)
_cell_length_b 12.4113(6)
_cell_length_c 17.2760(9)
_cell_measurement_reflns_used 9977
_cell_measurement_temperature 273
_cell_measurement_theta_max 28.332
_cell_measurement_theta_min 2.984
_cell_volume 6147.1(5)
_computing_cell_refinement 'SAINT v8.37A (Bruker, 2015)'
_computing_data_reduction 'SAINT v8.37A (Bruker, 2015)'
_computing_molecular_graphics 'Olex2 (Dolomanov et al., 2009)'
_computing_publication_material 'Olex2 (Dolomanov et al., 2009)'
_computing_structure_refinement 'ShelXL (Sheldrick, 2015)'
_computing_structure_solution 'ShelXT (Sheldrick, 2015)'
_diffrn_ambient_temperature 273
_diffrn_measured_fraction_theta_full 0.970
_diffrn_measured_fraction_theta_max 0.923
_diffrn_measurement_device_type 'CCD area detector'
_diffrn_radiation_type MoK\a
_diffrn_radiation_wavelength 0.71076
_diffrn_reflns_av_R_equivalents 0.0296
_diffrn_reflns_av_unetI/netI 0.0307
_diffrn_reflns_Laue_measured_fraction_full 0.970
_diffrn_reflns_Laue_measured_fraction_max 0.923
_diffrn_reflns_limit_h_max 41
_diffrn_reflns_limit_h_min -41
_diffrn_reflns_limit_k_max 16
_diffrn_reflns_limit_k_min -16
_diffrn_reflns_limit_l_max 22
_diffrn_reflns_limit_l_min -23
_diffrn_reflns_number 49237
_diffrn_reflns_point_group_measured_fraction_full 0.970
_diffrn_reflns_point_group_measured_fraction_max 0.923
_diffrn_reflns_theta_full 25.243
_diffrn_reflns_theta_max 28.364
_diffrn_reflns_theta_min 2.889
_exptl_absorpt_coefficient_mu 0.842
_exptl_crystal_colour 'clear greenish green'
_exptl_crystal_colour_lustre clear
_exptl_crystal_colour_modifier greenish
_exptl_crystal_colour_primary green
_exptl_crystal_density_diffrn 1.728
_exptl_crystal_description block
_exptl_crystal_F_000 3224
_exptl_crystal_size_max 0.31
_exptl_crystal_size_mid 0.17
_exptl_crystal_size_min 0.12
_refine_diff_density_max 0.607
_refine_diff_density_min -0.663
_refine_diff_density_rms 0.075
_refine_ls_abs_structure_details
;
 Refined as an inversion twin.
;
_refine_ls_abs_structure_Flack 0.414(18)
_refine_ls_extinction_method none
_refine_ls_goodness_of_fit_ref 1.053
_refine_ls_hydrogen_treatment constr
_refine_ls_matrix_type full
_refine_ls_number_parameters 895
_refine_ls_number_reflns 14027
_refine_ls_number_restraints 1
_refine_ls_restrained_S_all 1.053
_refine_ls_R_factor_all 0.0604
_refine_ls_R_factor_gt 0.0511
_refine_ls_shift/su_max 0.001
_refine_ls_shift/su_mean 0.000
_refine_ls_structure_factor_coef Fsqd
_refine_ls_weighting_details 'w=1/[\s^2^(Fo^2^)+(0.0566P)^2^+17.7115P] where P=(Fo^2^+2Fc^2^)/3'
_refine_ls_weighting_scheme calc
_refine_ls_wR_factor_gt 0.1258
_refine_ls_wR_factor_ref 0.1326
_reflns_Friedel_coverage 0.913
_reflns_Friedel_fraction_full 0.970
_reflns_Friedel_fraction_max 0.922
_reflns_number_gt 12360
_reflns_number_total 14027
_reflns_threshold_expression 'I > 2\s(I)'
_cod_data_source_file d1dt03651c2.cif
_cod_data_source_block 2020_12_18_gf_cxx_2a_0m
_cod_database_code 7709474
_shelx_shelxl_version_number 2014/7
_shelx_space_group_comment
;
The symmetry employed for this shelxl refinement is uniquely defined
by the following loop, which should always be used as a source of
symmetry information in preference to the above space-group names.
They are only intended as comments.
;
_shelx_estimated_absorpt_t_max 0.906
_shelx_estimated_absorpt_t_min 0.780
_olex2_refinement_description
;
1. Twinned data refinement
 Scales: 0.586(18)
 0.414(18)
2. Fixed Uiso
 At 1.2 times of:
  All C(H) groups, All C(H,H) groups
 At 1.5 times of:
  All C(H,H,H) groups
3.a Secondary CH2 refined with riding coordinates:
 C6(H6A,H6B), C49(H49A,H49B), C14(H14A,H14B), C41(H41A,H41B), C22(H22A,H22B),
 C33(H33A,H33B)
3.b Aromatic/amide H refined with riding coordinates:
 C28(H28), C44(H44), C54(H54), C12(H12), C18(H18), C29(H29), C46(H46),
 C26(H26), C24(H24), C3(H3), C9(H9), C31(H31), C4(H4), C10(H10), C1(H1),
 C36(H36), C27(H27), C30(H30), C51(H51), C25(H25), C47(H47), C20(H20), C2(H2),
 C53(H53), C11(H11), C38(H38), C19(H19), C45(H45), C52(H52), C39(H39), C37(H37),
  C17(H17)
3.c Idealised Me refined as rotating group:
 C56(H56A,H56B,H56C)
;
_olex2_submission_special_instructions 'No special instructions were received'

loop_
_space_group_symop_operation_xyz
'x, y, z'
'-x, y, -z'
'x+1/2, y+1/2, z'
'-x+1/2, y+1/2, -z'

loop_
_atom_site_label
_atom_site_type_symbol
_atom_site_fract_x
_atom_site_fract_y
_atom_site_fract_z
_atom_site_U_iso_or_equiv
_atom_site_adp_type
_atom_site_occupancy
_atom_site_site_symmetry_order
_atom_site_calc_flag
_atom_site_refinement_flags_posn
_atom_site_refinement_flags_adp
_atom_site_refinement_flags_occupancy
_atom_site_disorder_assembly
_atom_site_disorder_group
Ni1 Ni 0.63097(3) 0.70829(5) 0.92165(4) 0.02900(17) Uani 1 1 d . . . . .
Ni2 Ni 0.36763(3) 0.26203(5) 0.56882(4) 0.03028(18) Uani 1 1 d . . . . .
P4 P 0.5000 0.9698(2) 1.0000 0.0389(5) Uani 1 2 d S T P . .
P5 P 0.5000 0.0295(2) 0.5000 0.0420(6) Uani 1 2 d S T P . .
P1 P 0.78136(7) 0.62656(19) 1.03114(13) 0.0509(5) Uani 1 1 d . . . . .
P2 P 0.48794(7) 0.61568(19) 0.76994(12) 0.0516(4) Uani 1 1 d . . . . .
P3 P 0.21899(8) 0.33605(19) 0.47436(14) 0.0525(5) Uani 1 1 d . . . . .
F20 F 0.44461(16) 0.9715(4) 0.9699(3) 0.0606(12) Uani 1 1 d . . . . .
F24 F 0.49976(18) -0.0605(4) 0.4346(3) 0.0609(12) Uani 1 1 d . . . . .
N7 N 0.35537(18) 0.1901(4) 0.4628(3) 0.0322(11) Uani 1 1 d . . . . .
F23 F 0.44419(16) 0.0310(5) 0.4598(3) 0.0663(14) Uani 1 1 d . . . . .
F21 F 0.4961(2) 0.8798(4) 0.9321(3) 0.0672(14) Uani 1 1 d . . . . .
N3 N 0.62657(17) 0.4758(4) 0.9404(3) 0.0309(10) Uani 1 1 d . . . . .
N6 N 0.61626(19) 0.8418(4) 0.8584(3) 0.0316(11) Uani 1 1 d . . . . .
N8 N 0.40053(18) 0.3930(4) 0.4713(3) 0.0318(11) Uani 1 1 d . . . . .
F22 F 0.49975(19) 0.1212(4) 0.5650(3) 0.0652(13) Uani 1 1 d . . . . .
F19 F 0.50401(17) 1.0611(4) 1.0677(3) 0.0581(12) Uani 1 1 d . . . . .
N4 N 0.65423(18) 0.5293(5) 0.8359(3) 0.0316(11) Uani 1 1 d . . . . .
N5 N 0.65954(19) 0.6848(4) 0.7852(3) 0.0332(12) Uani 1 1 d . . . . .
N1 N 0.63743(19) 0.7764(4) 1.0260(3) 0.0337(11) Uani 1 1 d . . . . .
N12 N 0.38216(19) 0.1267(5) 0.6328(3) 0.0338(11) Uani 1 1 d . . . . .
N10 N 0.35158(18) 0.4454(5) 0.6582(3) 0.0323(11) Uani 1 1 d . . . . .
N2 N 0.59546(19) 0.5699(4) 1.0099(3) 0.0336(11) Uani 1 1 d . . . . .
C32 C 0.3734(2) 0.2192(5) 0.4067(4) 0.0356(13) Uani 1 1 d . . . . .
C23 C 0.6244(2) 0.8634(5) 0.7885(4) 0.0365(14) Uani 1 1 d . . . . .
C7 C 0.6201(2) 0.5778(5) 0.9613(3) 0.0293(12) Uani 1 1 d . . . . .
C28 C 0.3210(2) 0.1176(6) 0.4404(4) 0.0385(14) Uani 1 1 d . . . . .
H28 H 0.3087 0.0978 0.4793 0.046 Uiso 1 1 calc R . . . .
C44 C 0.3202(3) 0.5628(7) 0.7443(4) 0.0468(17) Uani 1 1 d . . . . .
H44 H 0.3232 0.6288 0.7215 0.056 Uiso 1 1 calc R . . . .
C15 C 0.6458(2) 0.6359(5) 0.8418(3) 0.0303(12) Uani 1 1 d . . . . .
N11 N 0.3451(2) 0.2916(5) 0.7109(3) 0.0368(12) Uani 1 1 d . . . . .
C6 C 0.5787(3) 0.6629(6) 1.0416(4) 0.0408(15) Uani 1 1 d . . . . .
H6A H 0.5687 0.6397 1.0854 0.049 Uiso 1 1 calc R . . . .
H6B H 0.5520 0.6940 0.9963 0.049 Uiso 1 1 calc R . . . .
C54 C 0.4101(3) 0.0585(6) 0.6149(4) 0.0439(16) Uani 1 1 d . . . . .
H54 H 0.4138 0.0676 0.5645 0.053 Uiso 1 1 calc R . . . .
F1 F 0.7531(3) 0.5528(9) 0.9529(5) 0.135(3) Uani 1 1 d . . . . .
N9 N 0.37639(18) 0.4929(4) 0.5481(3) 0.0319(11) Uani 1 1 d . . . . .
C13 C 0.6065(2) 0.4022(6) 0.9766(4) 0.0340(13) Uani 1 1 d . . . . .
C12 C 0.6048(3) 0.2908(6) 0.9748(5) 0.0438(16) Uani 1 1 d . . . . .
H12 H 0.6187 0.2507 0.9456 0.053 Uiso 1 1 calc R . . . .
F13 F 0.2038(3) 0.4382(7) 0.4156(6) 0.123(3) Uani 1 1 d . . . . .
C18 C 0.7067(3) 0.4310(7) 0.6910(4) 0.0493(18) Uani 1 1 d . . . . .
H18 H 0.7161 0.3699 0.6707 0.059 Uiso 1 1 calc R . . . .
C42 C 0.3570(2) 0.3386(6) 0.6524(4) 0.0337(13) Uani 1 1 d . . . . .
C34 C 0.3793(2) 0.3912(5) 0.5255(3) 0.0310(12) Uani 1 1 d . . . . .
C49 C 0.3403(3) 0.1771(6) 0.7213(5) 0.0486(18) Uani 1 1 d . . . . .
H49A H 0.3096 0.1541 0.6826 0.058 Uiso 1 1 calc R . . . .
H49B H 0.3427 0.1635 0.7781 0.058 Uiso 1 1 calc R . . . .
F3 F 0.8256(2) 0.5958(7) 1.0140(5) 0.113(3) Uani 1 1 d . . . . .
C29 C 0.3032(3) 0.0710(6) 0.3613(4) 0.0455(16) Uani 1 1 d . . . . .
H29 H 0.2794 0.0202 0.3476 0.055 Uiso 1 1 calc R . . . .
C5 C 0.6158(2) 0.7464(5) 1.0763(4) 0.0350(13) Uani 1 1 d . . . . .
C46 C 0.2975(3) 0.4536(8) 0.8395(4) 0.053(2) Uani 1 1 d . . . . .
H46 H 0.2851 0.4514 0.8804 0.063 Uiso 1 1 calc R . . . .
C43 C 0.3331(2) 0.4666(6) 0.7190(4) 0.0331(13) Uani 1 1 d . . . . .
C26 C 0.5613(3) 0.9875(7) 0.8195(5) 0.0491(18) Uani 1 1 d . . . . .
H26 H 0.5408 1.0310 0.8326 0.059 Uiso 1 1 calc R . . . .
C24 C 0.6003(3) 0.9419(6) 0.7328(4) 0.0458(17) Uani 1 1 d . . . . .
H24 H 0.6054 0.9522 0.6838 0.055 Uiso 1 1 calc R . . . .
C8 C 0.5863(2) 0.4623(5) 1.0208(4) 0.0355(13) Uani 1 1 d . . . . .
F14 F 0.1792(3) 0.3645(9) 0.5043(6) 0.136(3) Uani 1 1 d . . . . .
C3 C 0.6640(3) 0.8616(7) 1.1859(4) 0.052(2) Uani 1 1 d . . . . .
H3 H 0.6733 0.8888 1.2403 0.063 Uiso 1 1 calc R . . . .
C35 C 0.4121(2) 0.4994(5) 0.4595(4) 0.0347(13) Uani 1 1 d . . . . .
F6 F 0.8123(4) 0.6935(8) 1.1096(5) 0.142(3) Uani 1 1 d . . . . .
C50 C 0.3765(2) 0.1119(6) 0.7058(4) 0.0354(14) Uani 1 1 d . . . . .
C9 C 0.5628(3) 0.4119(6) 1.0646(5) 0.0461(17) Uani 1 1 d . . . . .
H9 H 0.5487 0.4513 1.0939 0.055 Uiso 1 1 calc R . . . .
C21 C 0.6774(2) 0.6121(6) 0.7451(4) 0.0357(13) Uani 1 1 d . . . . .
C31 C 0.3569(3) 0.1739(6) 0.3269(4) 0.0443(17) Uani 1 1 d . . . . .
H31 H 0.3702 0.1929 0.2891 0.053 Uiso 1 1 calc R . . . .
C4 C 0.6286(3) 0.7886(6) 1.1563(4) 0.0457(17) Uani 1 1 d . . . . .
H4 H 0.6131 0.7672 1.1899 0.055 Uiso 1 1 calc R . . . .
C10 C 0.5614(3) 0.3029(7) 1.0627(6) 0.060(2) Uani 1 1 d . . . . .
H10 H 0.5465 0.2671 1.0923 0.072 Uiso 1 1 calc R . . . .
C14 C 0.6533(3) 0.4456(6) 0.8924(4) 0.0392(15) Uani 1 1 d . . . . .
H14A H 0.6850 0.4290 0.9306 0.047 Uiso 1 1 calc R . . . .
H14B H 0.6399 0.3811 0.8602 0.047 Uiso 1 1 calc R . . . .
C41 C 0.3541(2) 0.5297(6) 0.6022(4) 0.0368(14) Uani 1 1 d . . . . .
H41A H 0.3229 0.5544 0.5678 0.044 Uiso 1 1 calc R . . . .
H41B H 0.3715 0.5903 0.6353 0.044 Uiso 1 1 calc R . . . .
C16 C 0.6737(2) 0.5120(6) 0.7774(4) 0.0351(14) Uani 1 1 d . . . . .
C1 C 0.6714(3) 0.8501(6) 1.0550(4) 0.0426(16) Uani 1 1 d . . . . .
H1 H 0.6860 0.8722 1.0199 0.051 Uiso 1 1 calc R . . . .
C36 C 0.4343(3) 0.5409(6) 0.4097(4) 0.0445(16) Uani 1 1 d . . . . .
H36 H 0.4447 0.4976 0.3767 0.053 Uiso 1 1 calc R . . . .
C27 C 0.5844(2) 0.9032(6) 0.8724(4) 0.0392(15) Uani 1 1 d . . . . .
H27 H 0.5776 0.8885 0.9191 0.047 Uiso 1 1 calc R . . . .
C30 C 0.3207(3) 0.0999(7) 0.3037(4) 0.0493(18) Uani 1 1 d . . . . .
H30 H 0.3086 0.0707 0.2498 0.059 Uiso 1 1 calc R . . . .
C51 C 0.4007(3) 0.0320(7) 0.7622(4) 0.0469(17) Uani 1 1 d . . . . .
H51 H 0.3977 0.0255 0.8134 0.056 Uiso 1 1 calc R . . . .
F4 F 0.7901(3) 0.5220(6) 1.0886(5) 0.114(3) Uani 1 1 d . . . . .
C25 C 0.5688(3) 1.0057(7) 0.7485(5) 0.053(2) Uani 1 1 d . . . . .
H25 H 0.5529 1.0602 0.7113 0.064 Uiso 1 1 calc R . . . .
F18 F 0.2571(4) 0.3139(9) 0.4426(8) 0.184(6) Uani 1 1 d . . . . .
C47 C 0.3103(2) 0.3597(7) 0.8140(4) 0.0453(17) Uani 1 1 d . . . . .
H47 H 0.3069 0.2934 0.8361 0.054 Uiso 1 1 calc R . . . .
C20 C 0.6963(3) 0.6254(7) 0.6847(4) 0.0448(16) Uani 1 1 d . . . . .
H20 H 0.6988 0.6925 0.6629 0.054 Uiso 1 1 calc R . . . .
C2 C 0.6859(3) 0.8948(7) 1.1342(5) 0.0538(19) Uani 1 1 d . . . . .
H2 H 0.7097 0.9457 1.1524 0.065 Uiso 1 1 calc R . . . .
C53 C 0.4338(3) -0.0245(7) 0.6672(5) 0.0476(17) Uani 1 1 d . . . . .
H53 H 0.4526 -0.0707 0.6519 0.057 Uiso 1 1 calc R . . . .
F5 F 0.7363(3) 0.6479(8) 1.0463(8) 0.150(4) Uani 1 1 d . . . . .
C11 C 0.5816(3) 0.2426(7) 1.0181(5) 0.056(2) Uani 1 1 d . . . . .
H11 H 0.5792 0.1679 1.0178 0.068 Uiso 1 1 calc R . . . .
C38 C 0.4237(3) 0.7158(7) 0.4620(5) 0.056(2) Uani 1 1 d . . . . .
H38 H 0.4282 0.7899 0.4619 0.068 Uiso 1 1 calc R . . . .
C19 C 0.7113(3) 0.5295(8) 0.6592(4) 0.0497(18) Uani 1 1 d . . . . .
H19 H 0.7246 0.5333 0.6197 0.060 Uiso 1 1 calc R . . . .
F17 F 0.2292(5) 0.2293(8) 0.5232(7) 0.172(5) Uani 1 1 d . . . . .
C45 C 0.3024(3) 0.5538(7) 0.8063(4) 0.0511(18) Uani 1 1 d . . . . .
H45 H 0.2935 0.6159 0.8262 0.061 Uiso 1 1 calc R . . . .
C40 C 0.3964(2) 0.5628(5) 0.5076(4) 0.0349(13) Uani 1 1 d . . . . .
C52 C 0.4291(3) -0.0376(6) 0.7424(5) 0.0496(18) Uani 1 1 d . . . . .
H52 H 0.4448 -0.0925 0.7793 0.060 Uiso 1 1 calc R . . . .
C48 C 0.3289(2) 0.3688(7) 0.7523(4) 0.0397(15) Uani 1 1 d . . . . .
F12 F 0.4729(3) 0.5425(9) 0.6931(5) 0.177(5) Uani 1 1 d . . . . .
C22 C 0.6625(3) 0.8025(6) 0.7767(5) 0.0481(18) Uani 1 1 d . . . . .
H22A H 0.6617 0.8184 0.7212 0.058 Uiso 1 1 calc R . . . .
H22B H 0.6922 0.8273 0.8179 0.058 Uiso 1 1 calc R . . . .
F2 F 0.7750(5) 0.7299(8) 0.9787(7) 0.175(5) Uani 1 1 d . . . . .
C39 C 0.4014(3) 0.6744(6) 0.5106(5) 0.0461(17) Uani 1 1 d . . . . .
H39 H 0.3906 0.7180 0.5428 0.055 Uiso 1 1 calc R . . . .
C33 C 0.4129(3) 0.2970(6) 0.4353(4) 0.0424(16) Uani 1 1 d . . . . .
H33A H 0.4402 0.2631 0.4774 0.051 Uiso 1 1 calc R . . . .
H33B H 0.4205 0.3175 0.3880 0.051 Uiso 1 1 calc R . . . .
F15 F 0.1842(4) 0.2697(9) 0.3991(6) 0.162(4) Uani 1 1 d . . . . .
C37 C 0.4397(3) 0.6524(7) 0.4137(5) 0.055(2) Uani 1 1 d . . . . .
H37 H 0.4545 0.6851 0.3827 0.066 Uiso 1 1 calc R . . . .
C17 C 0.6887(2) 0.4183(6) 0.7524(4) 0.0421(15) Uani 1 1 d . . . . .
H17 H 0.6868 0.3514 0.7750 0.050 Uiso 1 1 calc R . . . .
F7 F 0.4604(6) 0.6995(8) 0.7101(8) 0.268(10) Uani 1 1 d . . . . .
F11 F 0.5127(4) 0.5286(8) 0.8354(7) 0.218(7) Uani 1 1 d . . . . .
F9 F 0.4440(3) 0.584(2) 0.7754(7) 0.321(13) Uani 1 1 d . . . . .
F8 F 0.5029(5) 0.6890(11) 0.8446(6) 0.255(8) Uani 1 1 d . . . . .
F16 F 0.2514(3) 0.4048(11) 0.5471(7) 0.180(5) Uani 1 1 d . . . . .
F10 F 0.5324(3) 0.626(2) 0.7665(7) 0.331(14) Uani 1 1 d . . . . .
N13 N 0.4352(4) 0.3094(8) 0.2582(6) 0.088(3) Uani 1 1 d . . . . .
C55 C 0.4671(5) 0.2961(9) 0.2480(7) 0.082(3) Uani 1 1 d . . . . .
C56 C 0.5078(4) 0.2771(11) 0.2317(11) 0.120(5) Uani 1 1 d . . . . .
H56A H 0.5025 0.2172 0.1939 0.181 Uiso 1 1 calc GR . . . .
H56B H 0.5336 0.2611 0.2837 0.181 Uiso 1 1 calc GR . . . .
H56C H 0.5148 0.3401 0.2067 0.181 Uiso 1 1 calc GR . . . .

loop_
_atom_site_aniso_label
_atom_site_aniso_U_11
_atom_site_aniso_U_22
_atom_site_aniso_U_33
_atom_site_aniso_U_23
_atom_site_aniso_U_13
_atom_site_aniso_U_12
Ni1 0.0351(4) 0.0269(4) 0.0281(3) 0.0017(3) 0.0158(3) 0.0013(3)
Ni2 0.0368(4) 0.0299(4) 0.0275(3) 0.0019(3) 0.0163(3) 0.0003(3)
P4 0.0472(13) 0.0370(12) 0.0336(10) 0.000 0.0170(10) 0.000
P5 0.0395(13) 0.0525(15) 0.0350(11) 0.000 0.0156(10) 0.000
P1 0.0457(11) 0.0529(12) 0.0554(11) -0.0004(9) 0.0212(9) -0.0033(10)
P2 0.0488(10) 0.0626(12) 0.0415(9) -0.0068(8) 0.0160(8) -0.0025(9)
P3 0.0547(12) 0.0484(11) 0.0621(12) -0.0029(10) 0.0312(10) -0.0057(10)
F20 0.048(2) 0.069(3) 0.065(3) 0.003(2) 0.022(2) -0.011(2)
F24 0.072(3) 0.062(3) 0.055(2) -0.009(2) 0.032(2) 0.016(2)
N7 0.042(3) 0.028(3) 0.029(2) 0.0018(19) 0.016(2) 0.003(2)
F23 0.041(2) 0.099(4) 0.055(2) -0.023(3) 0.014(2) 0.004(2)
F21 0.095(4) 0.053(3) 0.055(3) -0.021(2) 0.031(3) -0.004(3)
N3 0.031(3) 0.028(2) 0.035(2) 0.000(2) 0.014(2) -0.003(2)
N6 0.039(3) 0.030(3) 0.027(2) 0.002(2) 0.014(2) 0.002(2)
N8 0.034(3) 0.030(3) 0.035(2) 0.005(2) 0.018(2) -0.002(2)
F22 0.081(3) 0.062(3) 0.044(2) -0.014(2) 0.014(2) 0.001(3)
F19 0.070(3) 0.054(3) 0.052(2) -0.014(2) 0.025(2) 0.005(2)
N4 0.033(3) 0.034(3) 0.030(2) -0.003(2) 0.014(2) -0.001(2)
N5 0.038(3) 0.036(3) 0.033(2) 0.001(2) 0.021(2) -0.001(2)
N1 0.043(3) 0.032(3) 0.029(2) 0.002(2) 0.018(2) 0.004(2)
N12 0.040(3) 0.038(3) 0.025(2) 0.002(2) 0.015(2) -0.004(2)
N10 0.030(3) 0.040(3) 0.028(2) -0.009(2) 0.0126(19) -0.002(2)
N2 0.035(3) 0.034(3) 0.035(2) 0.003(2) 0.018(2) 0.005(2)
C32 0.047(4) 0.029(3) 0.035(3) 0.007(2) 0.021(3) 0.011(3)
C23 0.047(4) 0.030(3) 0.036(3) 0.001(3) 0.021(3) -0.009(3)
C7 0.027(3) 0.034(3) 0.030(2) 0.003(2) 0.014(2) 0.003(2)
C28 0.041(3) 0.039(3) 0.036(3) -0.001(3) 0.015(3) -0.003(3)
C44 0.047(4) 0.051(4) 0.041(3) -0.015(3) 0.016(3) 0.000(3)
C15 0.030(3) 0.032(3) 0.025(2) -0.004(2) 0.008(2) 0.000(3)
N11 0.038(3) 0.043(3) 0.034(2) -0.001(2) 0.019(2) 0.002(2)
C6 0.052(4) 0.035(3) 0.048(3) 0.003(3) 0.033(3) 0.006(3)
C54 0.056(4) 0.043(4) 0.038(3) 0.009(3) 0.025(3) 0.004(3)
F1 0.100(5) 0.164(9) 0.112(6) -0.063(6) 0.011(4) -0.037(6)
N9 0.035(3) 0.031(3) 0.031(2) 0.000(2) 0.014(2) -0.001(2)
C13 0.029(3) 0.038(3) 0.033(3) 0.006(2) 0.010(2) 0.000(3)
C12 0.044(4) 0.034(3) 0.056(4) 0.002(3) 0.022(3) -0.001(3)
F13 0.131(6) 0.087(5) 0.137(6) 0.040(5) 0.038(5) 0.035(5)
C18 0.045(4) 0.064(5) 0.042(3) -0.014(3) 0.021(3) 0.009(4)
C42 0.036(3) 0.037(3) 0.028(3) 0.000(2) 0.012(2) -0.004(3)
C34 0.035(3) 0.031(3) 0.028(2) 0.003(2) 0.012(2) 0.004(3)
C49 0.062(5) 0.049(4) 0.049(4) 0.004(3) 0.038(4) -0.005(4)
F3 0.081(4) 0.100(5) 0.182(7) -0.046(5) 0.078(5) -0.024(4)
C29 0.048(4) 0.045(4) 0.035(3) -0.002(3) 0.007(3) -0.005(3)
C5 0.041(3) 0.034(3) 0.033(3) 0.009(2) 0.018(2) 0.016(3)
C46 0.039(4) 0.089(6) 0.035(3) -0.016(4) 0.019(3) 0.001(4)
C43 0.029(3) 0.040(3) 0.030(3) -0.009(2) 0.012(2) -0.004(3)
C26 0.047(4) 0.050(4) 0.049(4) 0.011(3) 0.018(3) 0.020(4)
C24 0.064(5) 0.040(4) 0.035(3) 0.006(3) 0.021(3) -0.001(4)
C8 0.031(3) 0.035(3) 0.041(3) 0.008(3) 0.015(2) -0.003(3)
F14 0.122(6) 0.144(8) 0.192(8) -0.057(7) 0.115(6) -0.028(6)
C3 0.066(5) 0.053(5) 0.031(3) -0.007(3) 0.012(3) 0.021(4)
C35 0.029(3) 0.037(3) 0.037(3) 0.005(2) 0.012(2) 0.001(3)
F6 0.207(9) 0.108(6) 0.091(5) -0.052(5) 0.038(5) -0.027(7)
C50 0.038(3) 0.039(4) 0.032(3) 0.002(3) 0.016(2) -0.005(3)
C9 0.043(4) 0.050(4) 0.058(4) 0.006(3) 0.033(3) -0.002(3)
C21 0.035(3) 0.039(3) 0.033(3) -0.004(3) 0.014(2) 0.004(3)
C31 0.064(5) 0.041(4) 0.033(3) 0.006(3) 0.025(3) 0.012(3)
C4 0.064(5) 0.045(4) 0.034(3) 0.007(3) 0.025(3) 0.022(3)
C10 0.056(5) 0.056(5) 0.079(5) 0.020(4) 0.039(4) -0.005(4)
C14 0.049(4) 0.030(3) 0.049(3) 0.000(3) 0.030(3) 0.001(3)
C41 0.043(4) 0.032(3) 0.038(3) 0.002(3) 0.018(3) 0.004(3)
C16 0.028(3) 0.049(4) 0.029(3) -0.007(3) 0.011(2) -0.001(3)
C1 0.048(4) 0.043(4) 0.039(3) -0.003(3) 0.019(3) 0.001(3)
C36 0.048(4) 0.044(4) 0.047(3) 0.004(3) 0.024(3) -0.006(3)
C27 0.047(4) 0.037(4) 0.037(3) 0.005(3) 0.021(3) 0.009(3)
C30 0.059(5) 0.054(4) 0.032(3) -0.005(3) 0.015(3) 0.009(4)
C51 0.058(4) 0.049(4) 0.036(3) 0.014(3) 0.021(3) -0.007(4)
F4 0.142(7) 0.083(5) 0.118(5) 0.031(4) 0.053(5) -0.003(5)
C25 0.062(5) 0.049(5) 0.041(3) 0.014(3) 0.011(3) 0.009(4)
F18 0.206(10) 0.167(10) 0.293(13) 0.092(9) 0.219(11) 0.085(8)
C47 0.039(4) 0.062(5) 0.038(3) -0.003(3) 0.019(3) -0.002(3)
C20 0.045(4) 0.059(4) 0.034(3) -0.002(3) 0.020(3) 0.000(3)
C2 0.048(4) 0.055(5) 0.049(4) -0.011(3) 0.009(3) 0.003(4)
C53 0.055(4) 0.038(4) 0.055(4) 0.012(3) 0.027(3) 0.009(3)
F5 0.120(6) 0.140(8) 0.247(11) 0.030(7) 0.133(8) 0.039(6)
C11 0.062(5) 0.036(4) 0.070(5) 0.006(3) 0.027(4) -0.009(3)
C38 0.063(5) 0.040(4) 0.061(4) 0.005(4) 0.019(4) -0.025(4)
C19 0.040(4) 0.076(5) 0.039(3) -0.008(3) 0.023(3) 0.004(4)
F17 0.265(13) 0.108(8) 0.179(9) 0.085(7) 0.126(9) 0.054(8)
C45 0.049(4) 0.062(5) 0.041(3) -0.019(3) 0.017(3) 0.001(4)
C40 0.036(3) 0.032(3) 0.034(3) 0.003(2) 0.011(2) -0.006(3)
C52 0.054(5) 0.041(4) 0.048(4) 0.020(3) 0.014(3) 0.004(3)
C48 0.032(3) 0.059(4) 0.028(3) -0.006(3) 0.012(2) 0.000(3)
F12 0.170(8) 0.185(9) 0.100(6) -0.076(6) -0.028(5) 0.053(7)
C22 0.066(5) 0.033(3) 0.061(4) 0.006(3) 0.042(4) 0.000(3)
F2 0.285(14) 0.100(7) 0.155(8) 0.075(6) 0.103(9) 0.045(8)
C39 0.053(4) 0.033(3) 0.049(4) 0.001(3) 0.017(3) -0.007(3)
C33 0.052(4) 0.037(3) 0.050(4) 0.000(3) 0.033(3) 0.005(3)
F15 0.212(11) 0.115(7) 0.137(7) -0.060(6) 0.046(7) -0.077(8)
C37 0.051(4) 0.058(5) 0.060(4) 0.014(4) 0.027(4) -0.019(4)
C17 0.041(4) 0.045(4) 0.038(3) -0.010(3) 0.013(3) -0.001(3)
F7 0.361(19) 0.088(6) 0.165(10) 0.006(7) -0.097(11) 0.035(10)
F11 0.232(12) 0.128(7) 0.142(8) 0.037(6) -0.088(8) -0.022(8)
F9 0.089(6) 0.74(4) 0.123(8) 0.059(16) 0.032(6) -0.058(14)
F8 0.295(15) 0.221(12) 0.124(7) -0.111(8) -0.050(8) 0.112(11)
F16 0.083(5) 0.239(14) 0.155(8) -0.093(9) -0.021(5) -0.021(7)
F10 0.089(6) 0.75(4) 0.142(9) -0.016(17) 0.037(6) -0.148(14)
N13 0.101(7) 0.099(7) 0.093(6) 0.014(5) 0.069(6) -0.011(5)
C55 0.113(9) 0.071(6) 0.070(6) 0.017(5) 0.044(6) 0.008(6)
C56 0.087(9) 0.082(8) 0.213(16) -0.024(9) 0.082(10) 0.009(7)

loop_
_atom_type_symbol
_atom_type_description
_atom_type_scat_dispersion_real
_atom_type_scat_dispersion_imag
_atom_type_scat_source
C C 0.0033 0.0016 'International Tables Vol C Tables 4.2.6.8 and 6.1.1.4'
H H 0.0000 0.0000 'International Tables Vol C Tables 4.2.6.8 and 6.1.1.4'
F F 0.0171 0.0103 'International Tables Vol C Tables 4.2.6.8 and 6.1.1.4'
N N 0.0061 0.0033 'International Tables Vol C Tables 4.2.6.8 and 6.1.1.4'
Ni Ni 0.3393 1.1124 'International Tables Vol C Tables 4.2.6.8 and 6.1.1.4'
P P 0.1023 0.0942 'International Tables Vol C Tables 4.2.6.8 and 6.1.1.4'

loop_
_geom_angle_atom_site_label_1
_geom_angle_atom_site_label_2
_geom_angle_atom_site_label_3
_geom_angle
_geom_angle_site_symmetry_1
_geom_angle_site_symmetry_3
_geom_angle_publ_flag
N1 Ni1 N6 93.8(2) . . ?
C7 Ni1 N6 157.6(2) . . ?
C7 Ni1 N1 90.2(2) . . ?
C7 Ni1 C15 89.3(3) . . ?
C15 Ni1 N6 93.9(2) . . ?
C15 Ni1 N1 160.8(2) . . ?
N7 Ni2 N12 93.1(2) . . ?
C42 Ni2 N7 159.9(3) . . ?
C42 Ni2 N12 94.1(3) . . ?
C42 Ni2 C34 89.7(3) . . ?
C34 Ni2 N7 90.8(2) . . ?
C34 Ni2 N12 157.4(3) . . ?
F20 P4 F20 178.5(4) 2_657 . ?
F20 P4 F19 89.5(3) 2_657 . ?
F20 P4 F19 89.4(3) . 2_657 ?
F20 P4 F19 89.5(3) 2_657 2_657 ?
F20 P4 F19 89.5(3) . . ?
F21 P4 F20 90.6(3) 2_657 2_657 ?
F21 P4 F20 90.6(3) . . ?
F21 P4 F20 90.4(3) . 2_657 ?
F21 P4 F20 90.4(3) 2_657 . ?
F21 P4 F21 90.7(4) 2_657 . ?
F21 P4 F19 89.8(2) 2_657 . ?
F21 P4 F19 179.4(3) 2_657 2_657 ?
F21 P4 F19 179.4(3) . . ?
F21 P4 F19 89.8(2) . 2_657 ?
F19 P4 F19 89.6(4) 2_657 . ?
F24 P5 F24 90.6(4) . 2_656 ?
F24 P5 F23 90.1(3) . . ?
F24 P5 F23 90.1(3) 2_656 2_656 ?
F24 P5 F23 90.9(3) 2_656 . ?
F24 P5 F23 90.9(3) . 2_656 ?
F24 P5 F22 179.2(3) . . ?
F24 P5 F22 179.2(3) 2_656 2_656 ?
F24 P5 F22 90.1(3) . 2_656 ?
F24 P5 F22 90.1(3) 2_656 . ?
F23 P5 F23 178.6(5) 2_656 . ?
F23 P5 F22 89.6(3) 2_656 . ?
F23 P5 F22 89.4(3) 2_656 2_656 ?
F23 P5 F22 89.4(3) . . ?
F23 P5 F22 89.6(3) . 2_656 ?
F22 P5 F22 89.3(4) . 2_656 ?
F1 P1 F4 87.8(6) . . ?
F3 P1 F1 86.2(5) . . ?
F3 P1 F4 88.4(5) . . ?
F6 P1 F1 175.8(6) . . ?
F6 P1 F3 90.2(5) . . ?
F6 P1 F4 89.9(5) . . ?
F5 P1 F1 90.4(6) . . ?
F5 P1 F3 175.6(6) . . ?
F5 P1 F6 93.1(6) . . ?
F5 P1 F4 88.7(5) . . ?
F2 P1 F1 94.6(6) . . ?
F2 P1 F3 90.6(6) . . ?
F2 P1 F6 87.7(6) . . ?
F2 P1 F4 177.3(6) . . ?
F2 P1 F5 92.5(6) . . ?
F12 P2 F11 96.6(6) . . ?
F7 P2 F12 85.2(6) . . ?
F7 P2 F11 174.3(11) . . ?
F7 P2 F8 94.2(7) . . ?
F9 P2 F12 85.4(9) . . ?
F9 P2 F7 86.3(11) . . ?
F9 P2 F11 88.4(11) . . ?
F9 P2 F8 95.3(11) . . ?
F8 P2 F12 179.0(10) . . ?
F8 P2 F11 84.2(6) . . ?
F10 P2 F12 89.4(9) . . ?
F10 P2 F7 102.3(13) . . ?
F10 P2 F11 83.1(10) . . ?
F10 P2 F9 169.5(16) . . ?
F10 P2 F8 90.0(9) . . ?
F14 P3 F13 87.4(5) . . ?
F18 P3 F13 89.5(5) . . ?
F18 P3 F14 176.9(6) . . ?
F18 P3 F17 91.2(6) . . ?
F18 P3 F15 89.4(8) . . ?
F18 P3 F16 92.4(7) . . ?
F17 P3 F13 173.2(7) . . ?
F17 P3 F14 91.8(6) . . ?
F17 P3 F15 85.8(7) . . ?
F15 P3 F13 87.4(5) . . ?
F15 P3 F14 90.8(6) . . ?
F16 P3 F13 90.8(7) . . ?
F16 P3 F14 87.4(5) . . ?
F16 P3 F17 96.0(8) . . ?
F16 P3 F15 177.5(7) . . ?
C32 N7 Ni2 125.1(5) . . ?
C28 N7 Ni2 114.9(4) . . ?
C28 N7 C32 119.2(5) . . ?
C7 N3 C13 110.7(5) . . ?
C7 N3 C14 125.4(5) . . ?
C13 N3 C14 123.7(6) . . ?
C23 N6 Ni1 125.9(5) . . ?
C27 N6 Ni1 114.1(4) . . ?
C27 N6 C23 117.3(6) . . ?
C34 N8 C35 109.9(5) . . ?
C34 N8 C33 124.6(5) . . ?
C35 N8 C33 125.3(5) . . ?
C15 N4 C14 126.7(5) . . ?
C15 N4 C16 111.0(5) . . ?
C16 N4 C14 121.1(6) . . ?
C15 N5 C21 112.0(5) . . ?
C15 N5 C22 124.4(5) . . ?
C21 N5 C22 123.0(5) . . ?
C5 N1 Ni1 126.1(5) . . ?
C1 N1 Ni1 115.1(4) . . ?
C1 N1 C5 118.2(5) . . ?
C54 N12 Ni2 116.0(4) . . ?
C54 N12 C50 117.8(6) . . ?
C50 N12 Ni2 123.7(5) . . ?
C42 N10 C43 110.0(5) . . ?
C42 N10 C41 128.2(5) . . ?
C43 N10 C41 120.7(5) . . ?
C7 N2 C6 123.6(5) . . ?
C7 N2 C8 110.6(5) . . ?
C8 N2 C6 125.7(5) . . ?
N7 C32 C31 120.7(6) . . ?
N7 C32 C33 117.4(5) . . ?
C31 C32 C33 121.8(6) . . ?
N6 C23 C24 121.7(7) . . ?
N6 C23 C22 117.4(6) . . ?
C24 C23 C22 120.8(6) . . ?
N3 C7 Ni1 130.9(4) . . ?
N2 C7 Ni1 122.0(5) . . ?
N2 C7 N3 106.3(5) . . ?
N7 C28 H28 118.9 . . ?
N7 C28 C29 122.2(6) . . ?
C29 C28 H28 118.9 . . ?
C43 C44 H44 122.3 . . ?
C43 C44 C45 115.3(8) . . ?
C45 C44 H44 122.3 . . ?
N4 C15 Ni1 129.8(4) . . ?
N5 C15 Ni1 124.2(5) . . ?
N5 C15 N4 104.8(5) . . ?
C42 N11 C49 126.4(6) . . ?
C42 N11 C48 110.5(6) . . ?
C48 N11 C49 122.2(6) . . ?
N2 C6 H6A 109.4 . . ?
N2 C6 H6B 109.4 . . ?
N2 C6 C5 111.3(5) . . ?
H6A C6 H6B 108.0 . . ?
C5 C6 H6A 109.4 . . ?
C5 C6 H6B 109.4 . . ?
N12 C54 H54 118.2 . . ?
N12 C54 C53 123.5(6) . . ?
C53 C54 H54 118.2 . . ?
C34 N9 C41 126.4(5) . . ?
C34 N9 C40 110.2(5) . . ?
C40 N9 C41 123.3(6) . . ?
C12 C13 N3 131.8(6) . . ?
C12 C13 C8 122.0(6) . . ?
C8 C13 N3 106.2(6) . . ?
C13 C12 H12 121.7 . . ?
C11 C12 C13 116.6(7) . . ?
C11 C12 H12 121.7 . . ?
C19 C18 H18 118.5 . . ?
C19 C18 C17 122.9(7) . . ?
C17 C18 H18 118.5 . . ?
N10 C42 Ni2 128.9(5) . . ?
N11 C42 Ni2 123.3(5) . . ?
N11 C42 N10 106.9(5) . . ?
N8 C34 Ni2 121.4(5) . . ?
N9 C34 Ni2 130.6(4) . . ?
N9 C34 N8 107.2(5) . . ?
N11 C49 H49A 109.0 . . ?
N11 C49 H49B 109.0 . . ?
N11 C49 C50 112.8(6) . . ?
H49A C49 H49B 107.8 . . ?
C50 C49 H49A 109.0 . . ?
C50 C49 H49B 109.0 . . ?
C28 C29 H29 120.3 . . ?
C30 C29 C28 119.4(7) . . ?
C30 C29 H29 120.3 . . ?
N1 C5 C6 116.1(5) . . ?
N1 C5 C4 121.4(7) . . ?
C4 C5 C6 122.5(6) . . ?
C47 C46 H46 118.9 . . ?
C47 C46 C45 122.3(6) . . ?
C45 C46 H46 118.9 . . ?
C44 C43 N10 130.7(7) . . ?
C48 C43 N10 106.4(6) . . ?
C48 C43 C44 122.9(6) . . ?
C27 C26 H26 120.4 . . ?
C25 C26 H26 120.4 . . ?
C25 C26 C27 119.3(7) . . ?
C23 C24 H24 119.7 . . ?
C23 C24 C25 120.6(6) . . ?
C25 C24 H24 119.7 . . ?
C13 C8 N2 106.2(5) . . ?
C13 C8 C9 120.6(6) . . ?
C9 C8 N2 133.2(6) . . ?
C4 C3 H3 120.4 . . ?
C4 C3 C2 119.2(6) . . ?
C2 C3 H3 120.4 . . ?
C36 C35 N8 130.7(6) . . ?
C40 C35 N8 106.3(5) . . ?
C40 C35 C36 123.0(6) . . ?
N12 C50 C49 118.6(6) . . ?
N12 C50 C51 121.1(6) . . ?
C51 C50 C49 120.1(6) . . ?
C8 C9 H9 121.5 . . ?
C10 C9 C8 117.0(7) . . ?
C10 C9 H9 121.5 . . ?
N5 C21 C16 105.7(5) . . ?
N5 C21 C20 132.1(7) . . ?
C16 C21 C20 122.3(7) . . ?
C32 C31 H31 120.2 . . ?
C32 C31 C30 119.7(6) . . ?
C30 C31 H31 120.2 . . ?
C5 C4 H4 120.0 . . ?
C3 C4 C5 120.0(7) . . ?
C3 C4 H4 120.0 . . ?
C9 C10 H10 118.8 . . ?
C9 C10 C11 122.4(7) . . ?
C11 C10 H10 118.8 . . ?
N3 C14 H14A 109.2 . . ?
N3 C14 H14B 109.2 . . ?
N4 C14 N3 112.1(6) . . ?
N4 C14 H14A 109.2 . . ?
N4 C14 H14B 109.2 . . ?
H14A C14 H14B 107.9 . . ?
N10 C41 H41A 109.2 . . ?
N10 C41 H41B 109.2 . . ?
N9 C41 N10 111.9(5) . . ?
N9 C41 H41A 109.2 . . ?
N9 C41 H41B 109.2 . . ?
H41A C41 H41B 107.9 . . ?
C21 C16 N4 106.5(6) . . ?
C17 C16 N4 131.1(7) . . ?
C17 C16 C21 122.4(6) . . ?
N1 C1 H1 118.4 . . ?
N1 C1 C2 123.1(7) . . ?
C2 C1 H1 118.4 . . ?
C35 C36 H36 122.8 . . ?
C37 C36 C35 114.5(7) . . ?
C37 C36 H36 122.8 . . ?
N6 C27 C26 122.4(6) . . ?
N6 C27 H27 118.8 . . ?
C26 C27 H27 118.8 . . ?
C29 C30 C31 118.7(6) . . ?
C29 C30 H30 120.6 . . ?
C31 C30 H30 120.6 . . ?
C50 C51 H51 120.0 . . ?
C52 C51 C50 120.1(6) . . ?
C52 C51 H51 120.0 . . ?
C26 C25 C24 118.6(7) . . ?
C26 C25 H25 120.7 . . ?
C24 C25 H25 120.7 . . ?
C46 C47 H47 122.0 . . ?
C46 C47 C48 116.0(8) . . ?
C48 C47 H47 122.0 . . ?
C21 C20 H20 122.5 . . ?
C21 C20 C19 115.0(7) . . ?
C19 C20 H20 122.5 . . ?
C3 C2 H2 121.0 . . ?
C1 C2 C3 118.0(8) . . ?
C1 C2 H2 121.0 . . ?
C54 C53 H53 120.7 . . ?
C52 C53 C54 118.6(7) . . ?
C52 C53 H53 120.7 . . ?
C12 C11 C10 121.4(7) . . ?
C12 C11 H11 119.3 . . ?
C10 C11 H11 119.3 . . ?
C39 C38 H38 118.5 . . ?
C37 C38 H38 118.5 . . ?
C37 C38 C39 123.0(8) . . ?
C18 C19 C20 121.8(6) . . ?
C18 C19 H19 119.1 . . ?
C20 C19 H19 119.1 . . ?
C44 C45 C46 121.8(7) . . ?
C44 C45 H45 119.1 . . ?
C46 C45 H45 119.1 . . ?
C35 C40 N9 106.4(6) . . ?
C35 C40 C39 122.1(6) . . ?
C39 C40 N9 131.5(7) . . ?
C51 C52 H52 120.6 . . ?
C53 C52 C51 118.8(7) . . ?
C53 C52 H52 120.6 . . ?
N11 C48 C47 132.1(7) . . ?
C43 C48 N11 106.2(5) . . ?
C43 C48 C47 121.7(7) . . ?
N5 C22 C23 113.9(6) . . ?
N5 C22 H22A 108.8 . . ?
N5 C22 H22B 108.8 . . ?
C23 C22 H22A 108.8 . . ?
C23 C22 H22B 108.8 . . ?
H22A C22 H22B 107.7 . . ?
C38 C39 C40 115.0(7) . . ?
C38 C39 H39 122.5 . . ?
C40 C39 H39 122.5 . . ?
N8 C33 C32 110.2(5) . . ?
N8 C33 H33A 109.6 . . ?
N8 C33 H33B 109.6 . . ?
C32 C33 H33A 109.6 . . ?
C32 C33 H33B 109.6 . . ?
H33A C33 H33B 108.1 . . ?
C36 C37 H37 118.9 . . ?
C38 C37 C36 122.3(7) . . ?
C38 C37 H37 118.9 . . ?
C18 C17 H17 122.2 . . ?
C16 C17 C18 115.5(7) . . ?
C16 C17 H17 122.2 . . ?
N13 C55 C56 178.0(15) . . ?
C55 C56 H56A 109.5 . . ?
C55 C56 H56B 109.5 . . ?
C55 C56 H56C 109.5 . . ?
H56A C56 H56B 109.5 . . ?
H56A C56 H56C 109.5 . . ?
H56B C56 H56C 109.5 . . ?

loop_
_geom_bond_atom_site_label_1
_geom_bond_atom_site_label_2
_geom_bond_distance
_geom_bond_site_symmetry_2
_geom_bond_publ_flag
Ni1 N6 1.938(5) . ?
Ni1 N1 1.929(5) . ?
Ni1 C7 1.842(6) . ?
Ni1 C15 1.852(6) . ?
Ni2 N7 1.935(5) . ?
Ni2 N12 1.963(6) . ?
Ni2 C42 1.863(6) . ?
Ni2 C34 1.864(6) . ?
P4 F20 1.596(5) . ?
P4 F20 1.596(5) 2_657 ?
P4 F21 1.590(5) 2_657 ?
P4 F21 1.590(5) . ?
P4 F19 1.597(5) . ?
P4 F19 1.597(5) 2_657 ?
P5 F24 1.587(5) 2_656 ?
P5 F24 1.587(5) . ?
P5 F23 1.600(4) 2_656 ?
P5 F23 1.600(4) . ?
P5 F22 1.601(5) . ?
P5 F22 1.601(5) 2_656 ?
P1 F1 1.581(7) . ?
P1 F3 1.570(6) . ?
P1 F6 1.558(8) . ?
P1 F4 1.591(7) . ?
P1 F5 1.551(7) . ?
P1 F2 1.537(8) . ?
P2 F12 1.522(7) . ?
P2 F7 1.480(9) . ?
P2 F11 1.534(9) . ?
P2 F9 1.466(11) . ?
P2 F8 1.494(8) . ?
P2 F10 1.417(9) . ?
P3 F13 1.576(8) . ?
P3 F14 1.562(7) . ?
P3 F18 1.519(7) . ?
P3 F17 1.535(8) . ?
P3 F15 1.559(8) . ?
P3 F16 1.525(9) . ?
N7 C32 1.348(7) . ?
N7 C28 1.334(9) . ?
N3 C7 1.353(8) . ?
N3 C13 1.389(8) . ?
N3 C14 1.439(7) . ?
N6 C23 1.354(7) . ?
N6 C27 1.348(8) . ?
N8 C34 1.346(7) . ?
N8 C35 1.405(8) . ?
N8 C33 1.464(8) . ?
N4 C15 1.360(8) . ?
N4 C14 1.433(8) . ?
N4 C16 1.386(7) . ?
N5 C15 1.356(8) . ?
N5 C21 1.381(8) . ?
N5 C22 1.474(9) . ?
N1 C5 1.345(7) . ?
N1 C1 1.340(9) . ?
N12 C54 1.337(9) . ?
N12 C50 1.353(7) . ?
N10 C42 1.346(9) . ?
N10 C43 1.408(7) . ?
N10 C41 1.449(8) . ?
N2 C7 1.347(7) . ?
N2 C6 1.460(8) . ?
N2 C8 1.394(9) . ?
C32 C31 1.386(9) . ?
C32 C33 1.489(10) . ?
C23 C24 1.367(10) . ?
C23 C22 1.490(10) . ?
C28 H28 0.9300 . ?
C28 C29 1.383(9) . ?
C44 H44 0.9300 . ?
C44 C43 1.384(10) . ?
C44 C45 1.391(10) . ?
N11 C42 1.342(8) . ?
N11 C49 1.447(10) . ?
N11 C48 1.403(9) . ?
C6 H6A 0.9700 . ?
C6 H6B 0.9700 . ?
C6 C5 1.492(10) . ?
C54 H54 0.9300 . ?
C54 C53 1.377(10) . ?
N9 C34 1.335(8) . ?
N9 C41 1.441(8) . ?
N9 C40 1.405(8) . ?
C13 C12 1.384(10) . ?
C13 C8 1.385(9) . ?
C12 H12 0.9300 . ?
C12 C11 1.368(10) . ?
C18 H18 0.9300 . ?
C18 C19 1.371(12) . ?
C18 C17 1.390(9) . ?
C49 H49A 0.9700 . ?
C49 H49B 0.9700 . ?
C49 C50 1.496(10) . ?
C29 H29 0.9300 . ?
C29 C30 1.360(10) . ?
C5 C4 1.381(9) . ?
C46 H46 0.9300 . ?
C46 C47 1.361(12) . ?
C46 C45 1.402(13) . ?
C43 C48 1.370(10) . ?
C26 H26 0.9300 . ?
C26 C27 1.389(10) . ?
C26 C25 1.355(11) . ?
C24 H24 0.9300 . ?
C24 C25 1.370(11) . ?
C8 C9 1.393(9) . ?
C3 H3 0.9300 . ?
C3 C4 1.362(12) . ?
C3 C2 1.386(11) . ?
C35 C36 1.400(9) . ?
C35 C40 1.368(9) . ?
C50 C51 1.386(10) . ?
C9 H9 0.9300 . ?
C9 C10 1.353(12) . ?
C21 C16 1.385(10) . ?
C21 C20 1.397(9) . ?
C31 H31 0.9300 . ?
C31 C30 1.387(11) . ?
C4 H4 0.9300 . ?
C10 H10 0.9300 . ?
C10 C11 1.389(12) . ?
C14 H14A 0.9700 . ?
C14 H14B 0.9700 . ?
C41 H41A 0.9700 . ?
C41 H41B 0.9700 . ?
C16 C17 1.385(10) . ?
C1 H1 0.9300 . ?
C1 C2 1.377(10) . ?
C36 H36 0.9300 . ?
C36 C37 1.392(11) . ?
C27 H27 0.9300 . ?
C30 H30 0.9300 . ?
C51 H51 0.9300 . ?
C51 C52 1.374(11) . ?
C25 H25 0.9300 . ?
C47 H47 0.9300 . ?
C47 C48 1.407(9) . ?
C20 H20 0.9300 . ?
C20 C19 1.412(11) . ?
C2 H2 0.9300 . ?
C53 H53 0.9300 . ?
C53 C52 1.374(10) . ?
C11 H11 0.9300 . ?
C38 H38 0.9300 . ?
C38 C39 1.384(10) . ?
C38 C37 1.373(12) . ?
C19 H19 0.9300 . ?
C45 H45 0.9300 . ?
C40 C39 1.393(10) . ?
C52 H52 0.9300 . ?
C22 H22A 0.9700 . ?
C22 H22B 0.9700 . ?
C39 H39 0.9300 . ?
C33 H33A 0.9700 . ?
C33 H33B 0.9700 . ?
C37 H37 0.9300 . ?
C17 H17 0.9300 . ?
N13 C55 1.091(14) . ?
C55 C56 1.425(16) . ?
C56 H56A 0.9600 . ?
C56 H56B 0.9600 . ?
C56 H56C 0.9600 . ?

loop_
_twin_individual_id
_twin_individual_mass_fraction_refined
1 0.586(18)
2 0.414(18)
